data_4304943
loop_
_publ_author_name
'Vito Gallo'
'Mario Latronico'
'Piero Mastrorilli'
'Cosimo F. Nobile'
'Flavia Polini'
'Nazzareno Re'
'Ulli Englert'

_publ_contact_author_address
;
      Institut fuer Anorganische Chemie
      RWTH Aachen
      Landoltweg 1
      52074 Aachen
      Germany
;
_publ_contact_author_email ullrich.englert@ac.rwth-aachen.de
_publ_contact_author_fax 0049-241-8092288
_publ_contact_author_name 'Ulli Englert'
_publ_contact_author_phone 0049-241-8094666
_publ_section_title
;
Reactivity of a Phosphinito-Bridged PtI-PtI Complex with Nucleophiles:
Substitution versus Addition
;
_journal_name_full 'Inorganic Chemistry'
_journal_page_first 4785
_journal_page_last 4795
_journal_paper_doi 10.1021/ic800045u
_journal_volume 47
_journal_year 2008
_chemical_formula_moiety 'C60 H113 O2 P5 Pt2, 2(H2 O)'
_chemical_formula_sum 'C60 H117 O4 P5 Pt2'
_chemical_formula_weight 1447.57
_chemical_name_common 'compound 4'
_chemical_name_systematic
; 
 ? 
;
_space_group_IT_number 15
_symmetry_cell_setting monoclinic
_symmetry_space_group_name_Hall '-C 2yc'
_symmetry_space_group_name_H-M 'C 1 2/c 1'
_atom_sites_solution_hydrogens geom
_atom_sites_solution_primary direct
_atom_sites_solution_secondary difmap
_audit_creation_method SHELXL-97
_cell_angle_alpha 90.00
_cell_angle_beta 91.150(4)
_cell_angle_gamma 90.00
_cell_formula_units_Z 4
_cell_length_a 13.536(4)
_cell_length_b 23.754(6)
_cell_length_c 20.066(5)
_cell_measurement_reflns_used 1021
_cell_measurement_temperature 110(2)
_cell_measurement_theta_max 24.70
_cell_measurement_theta_min 2.66
_cell_volume 6451(3)
_computing_cell_refinement SMART
_computing_data_collection 'SMART (Bruker, 2001)'
_computing_data_reduction 'SAINT (Bruker, 1999)'
_computing_molecular_graphics 'PLATON (Spek, 1990)'
_computing_structure_refinement 'SHELXL-97 (Sheldrick, 1997)'
_computing_structure_solution 'SHELXS-97 (Sheldrick, 1990)'
_diffrn_ambient_temperature 110(2)
_diffrn_measured_fraction_theta_full .994
_diffrn_measured_fraction_theta_max .994
_diffrn_measurement_device_type 'CCD area detector'
_diffrn_measurement_method 'omega scans'
_diffrn_radiation_monochromator graphite
_diffrn_radiation_source 'fine-focus sealed tube'
_diffrn_radiation_type MoK\a
_diffrn_radiation_wavelength 0.71073
_diffrn_reflns_av_R_equivalents 0.0493
_diffrn_reflns_av_sigmaI/netI 0.0367
_diffrn_reflns_limit_h_max 18
_diffrn_reflns_limit_h_min -18
_diffrn_reflns_limit_k_max 31
_diffrn_reflns_limit_k_min -31
_diffrn_reflns_limit_l_max 26
_diffrn_reflns_limit_l_min -26
_diffrn_reflns_number 44926
_diffrn_reflns_theta_full 28.62
_diffrn_reflns_theta_max 28.62
_diffrn_reflns_theta_min 1.71
_exptl_absorpt_coefficient_mu 4.498
_exptl_absorpt_correction_T_max 0.57
_exptl_absorpt_correction_T_min 0.30
_exptl_absorpt_correction_type multi-scan
_exptl_absorpt_process_details 'SADABS (1996)'
_exptl_crystal_colour colourless
_exptl_crystal_density_diffrn 1.491
_exptl_crystal_density_method 'not measured'
_exptl_crystal_description block
_exptl_crystal_F_000 2960
_exptl_crystal_size_max 0.36
_exptl_crystal_size_mid 0.19
_exptl_crystal_size_min 0.14
_refine_diff_density_max 2.518
_refine_diff_density_min -.557
_refine_diff_density_rms .131
_refine_ls_extinction_method none
_refine_ls_goodness_of_fit_ref 1.033
_refine_ls_hydrogen_treatment mixed
_refine_ls_matrix_type full
_refine_ls_number_parameters 323
_refine_ls_number_reflns 8242
_refine_ls_number_restraints 0
_refine_ls_restrained_S_all 1.033
_refine_ls_R_factor_all 0.0432
_refine_ls_R_factor_gt 0.0304
_refine_ls_shift/su_max 0.003
_refine_ls_shift/su_mean 0.000
_refine_ls_structure_factor_coef Fsqd
_refine_ls_weighting_details 'calc w=1/[\s^2^(Fo^2^)+(0.0430P)^2^+6.5000P] where P=(Fo^2^+2Fc^2^)/3'
_refine_ls_weighting_scheme calc
_refine_ls_wR_factor_gt 0.0733
_refine_ls_wR_factor_ref 0.0798
_reflns_number_gt 6710
_reflns_number_total 8242
_reflns_threshold_expression >2sigma(I)
_cod_data_source_file ic800045u-file002_1.cif
_cod_data_source_block comp4
_cod_depositor_comments
;
The following automatic conversions were performed:
'_symmetry_cell_setting' value 'Monoclinic' changed to 'monoclinic'
according to '/home/saulius/struct/CIF-dictionaries/cif_core.dic'
dictionary named 'cif_core.dic' version 2.4.1 from 2010-06-29.

Automatic conversion script
Id: cif_fix_enum 1527 2010-12-29 10:47:43Z saulius 
;
_cod_database_code 4304943

loop_
_symmetry_equiv_pos_as_xyz
'x, y, z'
'-x, y, -z+1/2'
'x+1/2, y+1/2, z'
'-x+1/2, y+1/2, -z+1/2'
'-x, -y, -z'
'x, -y, z-1/2'
'-x+1/2, -y+1/2, -z'
'x+1/2, -y+1/2, z-1/2'

loop_
_atom_site_label
_atom_site_type_symbol
_atom_site_fract_x
_atom_site_fract_y
_atom_site_fract_z
_atom_site_U_iso_or_equiv
_atom_site_adp_type
_atom_site_occupancy
_atom_site_symmetry_multiplicity
_atom_site_calc_flag
_atom_site_refinement_flags
_atom_site_disorder_assembly
_atom_site_disorder_group
Pt1 Pt 0.554864(9) 0.137545(5) 0.190122(6) 0.02168(5) Uani 1 1 d . . .
H1 H 0.5000 0.180(3) 0.2500 0.051(19) Uiso 1 2 d S . .
P1 P 0.5000 0.06121(5) 0.2500 0.0233(3) Uani 1 2 d S . .
P2 P 0.62276(7) 0.22339(4) 0.15821(5) 0.02486(19) Uani 1 1 d . . .
P3 P 0.60984(7) 0.09535(4) 0.09803(5) 0.0261(2) Uani 1 1 d . . .
H3 H 0.5887 0.0552 0.1021 0.031 Uiso 1 1 calc R . .
O1 O 0.68222(19) 0.22185(11) 0.09446(13) 0.0286(6) Uani 1 1 d . . .
C1 C 0.4020(3) 0.01507(15) 0.21479(19) 0.0290(8) Uani 1 1 d . . .
H1A H 0.4304 -0.0064 0.1768 0.035 Uiso 1 1 calc R . .
C2 C 0.3635(3) -0.02730(17) 0.2651(2) 0.0372(9) Uani 1 1 d . . .
H2A H 0.3433 -0.0071 0.3057 0.045 Uiso 1 1 calc R . .
H2B H 0.4173 -0.0536 0.2778 0.045 Uiso 1 1 calc R . .
C3 C 0.2753(4) -0.06095(18) 0.2370(3) 0.0500(12) Uani 1 1 d . . .
H3A H 0.2979 -0.0855 0.2005 0.060 Uiso 1 1 calc R . .
H3B H 0.2491 -0.0854 0.2725 0.060 Uiso 1 1 calc R . .
C4 C 0.1939(4) -0.0231(2) 0.2109(3) 0.0529(13) Uani 1 1 d . . .
H4A H 0.1665 -0.0012 0.2482 0.063 Uiso 1 1 calc R . .
H4B H 0.1401 -0.0463 0.1912 0.063 Uiso 1 1 calc R . .
C5 C 0.2324(3) 0.0167(2) 0.1589(3) 0.0479(12) Uani 1 1 d . . .
H5A H 0.1785 0.0420 0.1435 0.057 Uiso 1 1 calc R . .
H5B H 0.2551 -0.0052 0.1200 0.057 Uiso 1 1 calc R . .
C6 C 0.3181(3) 0.05186(17) 0.1871(2) 0.0339(9) Uani 1 1 d . . .
H6A H 0.3438 0.0764 0.1515 0.041 Uiso 1 1 calc R . .
H6B H 0.2936 0.0764 0.2231 0.041 Uiso 1 1 calc R . .
C7 C 0.5310(3) 0.28018(15) 0.14894(18) 0.0266(7) Uani 1 1 d . . .
H7 H 0.4946 0.2831 0.1917 0.032 Uiso 1 1 calc R . .
C8 C 0.5778(3) 0.33768(16) 0.1350(2) 0.0359(9) Uani 1 1 d . . .
H8A H 0.6209 0.3485 0.1734 0.043 Uiso 1 1 calc R . .
H8B H 0.6196 0.3347 0.0953 0.043 Uiso 1 1 calc R . .
C9 C 0.5002(4) 0.38372(18) 0.1232(2) 0.0438(11) Uani 1 1 d . . .
H9A H 0.4629 0.3897 0.1645 0.053 Uiso 1 1 calc R . .
H9B H 0.5336 0.4195 0.1120 0.053 Uiso 1 1 calc R . .
C10 C 0.4293(4) 0.36797(18) 0.0672(3) 0.0438(11) Uani 1 1 d . . .
H10A H 0.4654 0.3651 0.0250 0.053 Uiso 1 1 calc R . .
H10B H 0.3783 0.3976 0.0619 0.053 Uiso 1 1 calc R . .
C11 C 0.3801(3) 0.31216(18) 0.0822(3) 0.0425(10) Uani 1 1 d . . .
H11A H 0.3359 0.3016 0.0444 0.051 Uiso 1 1 calc R . .
H11B H 0.3392 0.3162 0.1223 0.051 Uiso 1 1 calc R . .
C12 C 0.4565(3) 0.26553(17) 0.0941(2) 0.0333(9) Uani 1 1 d . . .
H12A H 0.4219 0.2304 0.1061 0.040 Uiso 1 1 calc R . .
H12B H 0.4920 0.2586 0.0522 0.040 Uiso 1 1 calc R . .
C13 C 0.7042(3) 0.24718(16) 0.22867(19) 0.0291(8) Uani 1 1 d . . .
H13 H 0.6679 0.2772 0.2531 0.035 Uiso 1 1 calc R . .
C14 C 0.7302(3) 0.20064(17) 0.27903(19) 0.0313(8) Uani 1 1 d . . .
H14A H 0.6686 0.1871 0.2994 0.038 Uiso 1 1 calc R . .
H14B H 0.7596 0.1686 0.2549 0.038 Uiso 1 1 calc R . .
C15 C 0.8022(3) 0.21933(19) 0.3346(2) 0.0381(9) Uani 1 1 d . . .
H15A H 0.7690 0.2467 0.3639 0.046 Uiso 1 1 calc R . .
H15B H 0.8217 0.1863 0.3620 0.046 Uiso 1 1 calc R . .
C16 C 0.8928(3) 0.24594(19) 0.3064(2) 0.0430(10) Uani 1 1 d . . .
H16A H 0.9308 0.2173 0.2818 0.052 Uiso 1 1 calc R . .
H16B H 0.9355 0.2605 0.3432 0.052 Uiso 1 1 calc R . .
C17 C 0.8646(4) 0.29409(19) 0.2594(3) 0.0479(12) Uani 1 1 d . . .
H17A H 0.8294 0.3235 0.2846 0.058 Uiso 1 1 calc R . .
H17B H 0.9252 0.3111 0.2414 0.058 Uiso 1 1 calc R . .
C18 C 0.7988(3) 0.27351(17) 0.2022(2) 0.0358(9) Uani 1 1 d . . .
H18A H 0.8349 0.2453 0.1758 0.043 Uiso 1 1 calc R . .
H18B H 0.7816 0.3055 0.1725 0.043 Uiso 1 1 calc R . .
C19 C 0.5438(3) 0.12196(16) 0.02436(18) 0.0289(8) Uani 1 1 d . . .
H19 H 0.5571 0.1633 0.0217 0.035 Uiso 1 1 calc R . .
C20 C 0.4326(3) 0.11457(19) 0.0343(2) 0.0351(9) Uani 1 1 d . . .
H20A H 0.4176 0.0740 0.0392 0.042 Uiso 1 1 calc R . .
H20B H 0.4136 0.1339 0.0758 0.042 Uiso 1 1 calc R . .
C21 C 0.3722(4) 0.1382(2) -0.0238(2) 0.0445(11) Uani 1 1 d . . .
H21A H 0.3014 0.1300 -0.0172 0.053 Uiso 1 1 calc R . .
H21B H 0.3804 0.1796 -0.0253 0.053 Uiso 1 1 calc R . .
C22 C 0.4042(4) 0.1129(2) -0.0892(2) 0.0510(12) Uani 1 1 d . . .
H22A H 0.3669 0.1308 -0.1265 0.061 Uiso 1 1 calc R . .
H22B H 0.3889 0.0722 -0.0897 0.061 Uiso 1 1 calc R . .
C23 C 0.5143(4) 0.1213(2) -0.0988(2) 0.0446(11) Uani 1 1 d . . .
H23A H 0.5337 0.1037 -0.1413 0.054 Uiso 1 1 calc R . .
H23B H 0.5287 0.1621 -0.1018 0.054 Uiso 1 1 calc R . .
C24 C 0.5750(3) 0.09587(19) -0.04184(19) 0.0380(10) Uani 1 1 d . . .
H24A H 0.6461 0.1030 -0.0488 0.046 Uiso 1 1 calc R . .
H24B H 0.5646 0.0546 -0.0406 0.046 Uiso 1 1 calc R . .
C25 C 0.7426(3) 0.09227(16) 0.07848(19) 0.0297(8) Uani 1 1 d . . .
H25 H 0.7545 0.1208 0.0429 0.036 Uiso 1 1 calc R . .
C26 C 0.7711(3) 0.03473(17) 0.0504(2) 0.0357(9) Uani 1 1 d . . .
H26A H 0.7592 0.0053 0.0842 0.043 Uiso 1 1 calc R . .
H26B H 0.7292 0.0263 0.0107 0.043 Uiso 1 1 calc R . .
C27 C 0.8797(3) 0.0339(2) 0.0312(2) 0.0439(11) Uani 1 1 d . . .
H27A H 0.8972 -0.0041 0.0151 0.053 Uiso 1 1 calc R . .
H27B H 0.8902 0.0609 -0.0056 0.053 Uiso 1 1 calc R . .
C28 C 0.9463(3) 0.0492(2) 0.0898(2) 0.0501(12) Uani 1 1 d . . .
H28A H 1.0157 0.0504 0.0752 0.060 Uiso 1 1 calc R . .
H28B H 0.9412 0.0200 0.1247 0.060 Uiso 1 1 calc R . .
C29 C 0.9183(3) 0.1063(2) 0.1189(2) 0.0426(10) Uani 1 1 d . . .
H29A H 0.9599 0.1140 0.1591 0.051 Uiso 1 1 calc R . .
H29B H 0.9309 0.1362 0.0859 0.051 Uiso 1 1 calc R . .
C30 C 0.8097(3) 0.10723(18) 0.1376(2) 0.0335(9) Uani 1 1 d . . .
H30A H 0.7988 0.0801 0.1741 0.040 Uiso 1 1 calc R . .
H30B H 0.7924 0.1452 0.1540 0.040 Uiso 1 1 calc R . .
O2 O 0.8667(3) 0.23734(19) 0.03534(18) 0.0718(12) Uani 1 1 d . . .
H2C H 0.8044 0.2354 0.0569 0.093 Uiso 1 1 d R . .
H2D H 0.8350 0.2532 -0.0064 0.093 Uiso 1 1 d R . .

loop_
_atom_site_aniso_label
_atom_site_aniso_U_11
_atom_site_aniso_U_22
_atom_site_aniso_U_33
_atom_site_aniso_U_23
_atom_site_aniso_U_13
_atom_site_aniso_U_12
Pt1 0.02317(8) 0.02194(7) 0.02021(8) 0.00051(5) 0.00784(5) 0.00197(5)
P1 0.0269(6) 0.0210(6) 0.0223(6) 0.000 0.0060(5) 0.000
P2 0.0262(5) 0.0239(4) 0.0248(5) 0.0003(4) 0.0110(4) 0.0005(4)
P3 0.0294(5) 0.0267(5) 0.0225(4) -0.0016(4) 0.0070(4) 0.0048(4)
O1 0.0300(14) 0.0292(13) 0.0273(13) 0.0015(11) 0.0123(11) 0.0014(11)
C1 0.036(2) 0.0244(18) 0.0263(18) -0.0063(14) 0.0006(16) 0.0001(15)
C2 0.042(2) 0.028(2) 0.042(2) 0.0012(17) -0.0016(19) -0.0049(17)
C3 0.049(3) 0.029(2) 0.071(3) 0.002(2) -0.010(2) -0.013(2)
C4 0.040(3) 0.040(3) 0.078(4) -0.007(2) -0.012(2) -0.010(2)
C5 0.044(3) 0.045(3) 0.053(3) -0.009(2) -0.015(2) 0.000(2)
C6 0.037(2) 0.032(2) 0.033(2) 0.0017(16) 0.0004(17) 0.0002(17)
C7 0.0288(18) 0.0260(18) 0.0256(18) 0.0018(14) 0.0127(14) 0.0026(15)
C8 0.038(2) 0.0213(18) 0.049(3) -0.0024(17) 0.0026(19) 0.0002(16)
C9 0.052(3) 0.026(2) 0.054(3) 0.004(2) 0.005(2) 0.0058(19)
C10 0.040(2) 0.034(2) 0.057(3) 0.015(2) 0.002(2) 0.0016(18)
C11 0.034(2) 0.035(2) 0.058(3) 0.015(2) 0.003(2) 0.0006(18)
C12 0.035(2) 0.030(2) 0.035(2) 0.0045(16) 0.0060(17) -0.0011(16)
C13 0.0270(19) 0.0304(19) 0.030(2) -0.0038(15) 0.0088(15) -0.0002(15)
C14 0.029(2) 0.037(2) 0.0276(19) 0.0018(16) 0.0059(16) -0.0014(16)
C15 0.039(2) 0.041(2) 0.035(2) -0.0067(18) 0.0057(18) 0.0024(19)
C16 0.034(2) 0.045(3) 0.050(3) -0.001(2) -0.003(2) -0.0043(19)
C17 0.044(3) 0.041(3) 0.058(3) 0.007(2) -0.008(2) -0.011(2)
C18 0.029(2) 0.033(2) 0.046(2) 0.0071(18) 0.0058(17) -0.0038(16)
C19 0.036(2) 0.0299(19) 0.0208(18) -0.0013(14) 0.0020(15) 0.0038(16)
C20 0.038(2) 0.037(2) 0.031(2) 0.0006(17) 0.0040(17) 0.0010(18)
C21 0.038(2) 0.055(3) 0.040(2) -0.002(2) -0.007(2) 0.009(2)
C22 0.064(3) 0.053(3) 0.035(2) 0.000(2) -0.015(2) 0.001(2)
C23 0.061(3) 0.046(3) 0.026(2) 0.0001(18) 0.000(2) 0.005(2)
C24 0.049(3) 0.042(2) 0.0234(19) -0.0044(17) 0.0076(17) 0.0054(19)
C25 0.0306(19) 0.031(2) 0.0279(19) 0.0013(15) 0.0114(15) 0.0080(16)
C26 0.042(2) 0.032(2) 0.033(2) -0.0046(17) 0.0117(18) 0.0084(17)
C27 0.044(2) 0.044(3) 0.044(3) -0.004(2) 0.023(2) 0.015(2)
C28 0.040(3) 0.056(3) 0.055(3) 0.000(2) 0.016(2) 0.022(2)
C29 0.033(2) 0.051(3) 0.045(3) -0.004(2) 0.0110(19) 0.0095(19)
C30 0.030(2) 0.038(2) 0.032(2) -0.0024(17) 0.0077(16) 0.0083(17)
O2 0.0394(19) 0.130(4) 0.047(2) 0.032(2) 0.0130(16) 0.003(2)

loop_
_atom_type_symbol
_atom_type_description
_atom_type_scat_dispersion_real
_atom_type_scat_dispersion_imag
_atom_type_scat_source
C C .0033 .0016 'International Tables Vol C Tables 4.2.6.8 and 6.1.1.4'
H H .0000 .0000 'International Tables Vol C Tables 4.2.6.8 and 6.1.1.4'
O O .0106 .0060 'International Tables Vol C Tables 4.2.6.8 and 6.1.1.4'
P P .1023 .0942 'International Tables Vol C Tables 4.2.6.8 and 6.1.1.4'
Pt Pt -1.7033 8.3905 'International Tables Vol C Tables 4.2.6.8 and 6.1.1.4'

loop_
_geom_angle_atom_site_label_1
_geom_angle_atom_site_label_2
_geom_angle_atom_site_label_3
_geom_angle
_geom_angle_site_symmetry_1
_geom_angle_site_symmetry_3
_geom_angle_publ_flag
P3 Pt1 P1 101.16(3) . . ?
P3 Pt1 P2 91.46(4) . . ?
P1 Pt1 P2 164.47(3) . . ?
P3 Pt1 Pt1 151.88(3) . 2_655 ?
P1 Pt1 Pt1 51.83(2) . 2_655 ?
P2 Pt1 Pt1 116.52(2) . 2_655 ?
P3 Pt1 H1 168.2(12) . . ?
P1 Pt1 H1 86.8(18) . . ?
P2 Pt1 H1 82.2(17) . . ?
Pt1 Pt1 H1 35.0(18) 2_655 . ?
C1 P1 C1 107.4(2) 2_655 . ?
C1 P1 Pt1 120.18(12) 2_655 2_655 ?
C1 P1 Pt1 115.38(12) . 2_655 ?
C1 P1 Pt1 115.38(12) 2_655 . ?
C1 P1 Pt1 120.18(12) . . ?
Pt1 P1 Pt1 76.33(4) 2_655 . ?
O1 P2 C7 107.42(16) . . ?
O1 P2 C13 109.26(16) . . ?
C7 P2 C13 104.01(17) . . ?
O1 P2 Pt1 115.27(11) . . ?
C7 P2 Pt1 113.56(12) . . ?
C13 P2 Pt1 106.69(12) . . ?
C19 P3 C25 107.70(18) . . ?
C19 P3 Pt1 110.34(13) . . ?
C25 P3 Pt1 122.19(13) . . ?
C19 P3 H3 105.1 . . ?
C25 P3 H3 105.1 . . ?
Pt1 P3 H3 105.1 . . ?
C2 C1 C6 110.9(3) . . ?
C2 C1 P1 113.0(3) . . ?
C6 C1 P1 108.8(3) . . ?
C2 C1 H1A 108.0 . . ?
C6 C1 H1A 108.0 . . ?
P1 C1 H1A 108.0 . . ?
C1 C2 C3 112.0(4) . . ?
C1 C2 H2A 109.2 . . ?
C3 C2 H2A 109.2 . . ?
C1 C2 H2B 109.2 . . ?
C3 C2 H2B 109.2 . . ?
H2A C2 H2B 107.9 . . ?
C4 C3 C2 112.0(4) . . ?
C4 C3 H3A 109.2 . . ?
C2 C3 H3A 109.2 . . ?
C4 C3 H3B 109.2 . . ?
C2 C3 H3B 109.2 . . ?
H3A C3 H3B 107.9 . . ?
C3 C4 C5 110.7(4) . . ?
C3 C4 H4A 109.5 . . ?
C5 C4 H4A 109.5 . . ?
C3 C4 H4B 109.5 . . ?
C5 C4 H4B 109.5 . . ?
H4A C4 H4B 108.1 . . ?
C4 C5 C6 110.8(4) . . ?
C4 C5 H5A 109.5 . . ?
C6 C5 H5A 109.5 . . ?
C4 C5 H5B 109.5 . . ?
C6 C5 H5B 109.5 . . ?
H5A C5 H5B 108.1 . . ?
C1 C6 C5 112.0(3) . . ?
C1 C6 H6A 109.2 . . ?
C5 C6 H6A 109.2 . . ?
C1 C6 H6B 109.2 . . ?
C5 C6 H6B 109.2 . . ?
H6A C6 H6B 107.9 . . ?
C12 C7 C8 110.0(3) . . ?
C12 C7 P2 110.0(3) . . ?
C8 C7 P2 113.0(3) . . ?
C12 C7 H7 107.9 . . ?
C8 C7 H7 107.9 . . ?
P2 C7 H7 107.9 . . ?
C9 C8 C7 112.3(3) . . ?
C9 C8 H8A 109.1 . . ?
C7 C8 H8A 109.1 . . ?
C9 C8 H8B 109.1 . . ?
C7 C8 H8B 109.1 . . ?
H8A C8 H8B 107.9 . . ?
C10 C9 C8 111.3(4) . . ?
C10 C9 H9A 109.4 . . ?
C8 C9 H9A 109.4 . . ?
C10 C9 H9B 109.4 . . ?
C8 C9 H9B 109.4 . . ?
H9A C9 H9B 108.0 . . ?
C9 C10 C11 110.2(4) . . ?
C9 C10 H10A 109.6 . . ?
C11 C10 H10A 109.6 . . ?
C9 C10 H10B 109.6 . . ?
C11 C10 H10B 109.6 . . ?
H10A C10 H10B 108.1 . . ?
C10 C11 C12 111.4(4) . . ?
C10 C11 H11A 109.3 . . ?
C12 C11 H11A 109.3 . . ?
C10 C11 H11B 109.3 . . ?
C12 C11 H11B 109.3 . . ?
H11A C11 H11B 108.0 . . ?
C7 C12 C11 112.5(3) . . ?
C7 C12 H12A 109.1 . . ?
C11 C12 H12A 109.1 . . ?
C7 C12 H12B 109.1 . . ?
C11 C12 H12B 109.1 . . ?
H12A C12 H12B 107.8 . . ?
C18 C13 C14 109.9(3) . . ?
C18 C13 P2 110.3(3) . . ?
C14 C13 P2 114.0(3) . . ?
C18 C13 H13 107.5 . . ?
C14 C13 H13 107.5 . . ?
P2 C13 H13 107.5 . . ?
C15 C14 C13 113.9(3) . . ?
C15 C14 H14A 108.8 . . ?
C13 C14 H14A 108.8 . . ?
C15 C14 H14B 108.8 . . ?
C13 C14 H14B 108.8 . . ?
H14A C14 H14B 107.7 . . ?
C16 C15 C14 111.1(4) . . ?
C16 C15 H15A 109.4 . . ?
C14 C15 H15A 109.4 . . ?
C16 C15 H15B 109.4 . . ?
C14 C15 H15B 109.4 . . ?
H15A C15 H15B 108.0 . . ?
C15 C16 C17 110.6(4) . . ?
C15 C16 H16A 109.5 . . ?
C17 C16 H16A 109.5 . . ?
C15 C16 H16B 109.5 . . ?
C17 C16 H16B 109.5 . . ?
H16A C16 H16B 108.1 . . ?
C18 C17 C16 111.2(4) . . ?
C18 C17 H17A 109.4 . . ?
C16 C17 H17A 109.4 . . ?
C18 C17 H17B 109.4 . . ?
C16 C17 H17B 109.4 . . ?
H17A C17 H17B 108.0 . . ?
C17 C18 C13 110.5(4) . . ?
C17 C18 H18A 109.6 . . ?
C13 C18 H18A 109.6 . . ?
C17 C18 H18B 109.6 . . ?
C13 C18 H18B 109.6 . . ?
H18A C18 H18B 108.1 . . ?
C20 C19 C24 110.7(3) . . ?
C20 C19 P3 108.8(3) . . ?
C24 C19 P3 115.1(3) . . ?
C20 C19 H19 107.3 . . ?
C24 C19 H19 107.3 . . ?
P3 C19 H19 107.3 . . ?
C21 C20 C19 112.0(4) . . ?
C21 C20 H20A 109.2 . . ?
C19 C20 H20A 109.2 . . ?
C21 C20 H20B 109.2 . . ?
C19 C20 H20B 109.2 . . ?
H20A C20 H20B 107.9 . . ?
C22 C21 C20 111.0(4) . . ?
C22 C21 H21A 109.4 . . ?
C20 C21 H21A 109.4 . . ?
C22 C21 H21B 109.4 . . ?
C20 C21 H21B 109.4 . . ?
H21A C21 H21B 108.0 . . ?
C21 C22 C23 110.9(4) . . ?
C21 C22 H22A 109.5 . . ?
C23 C22 H22A 109.5 . . ?
C21 C22 H22B 109.5 . . ?
C23 C22 H22B 109.5 . . ?
H22A C22 H22B 108.1 . . ?
C24 C23 C22 111.6(4) . . ?
C24 C23 H23A 109.3 . . ?
C22 C23 H23A 109.3 . . ?
C24 C23 H23B 109.3 . . ?
C22 C23 H23B 109.3 . . ?
H23A C23 H23B 108.0 . . ?
C23 C24 C19 109.7(3) . . ?
C23 C24 H24A 109.7 . . ?
C19 C24 H24A 109.7 . . ?
C23 C24 H24B 109.7 . . ?
C19 C24 H24B 109.7 . . ?
H24A C24 H24B 108.2 . . ?
C30 C25 C26 110.2(3) . . ?
C30 C25 P3 113.1(2) . . ?
C26 C25 P3 111.5(3) . . ?
C30 C25 H25 107.2 . . ?
C26 C25 H25 107.2 . . ?
P3 C25 H25 107.2 . . ?
C27 C26 C25 110.8(4) . . ?
C27 C26 H26A 109.5 . . ?
C25 C26 H26A 109.5 . . ?
C27 C26 H26B 109.5 . . ?
C25 C26 H26B 109.5 . . ?
H26A C26 H26B 108.1 . . ?
C28 C27 C26 111.3(4) . . ?
C28 C27 H27A 109.4 . . ?
C26 C27 H27A 109.4 . . ?
C28 C27 H27B 109.4 . . ?
C26 C27 H27B 109.4 . . ?
H27A C27 H27B 108.0 . . ?
C27 C28 C29 111.3(4) . . ?
C27 C28 H28A 109.4 . . ?
C29 C28 H28A 109.4 . . ?
C27 C28 H28B 109.4 . . ?
C29 C28 H28B 109.4 . . ?
H28A C28 H28B 108.0 . . ?
C30 C29 C28 110.8(4) . . ?
C30 C29 H29A 109.5 . . ?
C28 C29 H29A 109.5 . . ?
C30 C29 H29B 109.5 . . ?
C28 C29 H29B 109.5 . . ?
H29A C29 H29B 108.1 . . ?
C25 C30 C29 111.6(3) . . ?
C25 C30 H30A 109.3 . . ?
C29 C30 H30A 109.3 . . ?
C25 C30 H30B 109.3 . . ?
C29 C30 H30B 109.3 . . ?
H30A C30 H30B 108.0 . . ?
H2C O2 H2D 91.6 . . ?

loop_
_geom_bond_atom_site_label_1
_geom_bond_atom_site_label_2
_geom_bond_distance
_geom_bond_site_symmetry_2
_geom_bond_publ_flag
Pt1 P3 2.2424(10) . ?
Pt1 P1 2.3062(11) . ?
Pt1 P2 2.3316(10) . ?
Pt1 Pt1 2.8501(6) 2_655 ?
Pt1 H1 1.74(4) . ?
P1 C1 1.850(4) 2_655 ?
P1 C1 1.850(4) . ?
P1 Pt1 2.3061(11) 2_655 ?
P2 O1 1.525(3) . ?
P2 C7 1.841(4) . ?
P2 C13 1.863(4) . ?
P3 C19 1.825(4) . ?
P3 C25 1.849(4) . ?
P3 H3 1.0000 . ?
C1 C2 1.524(5) . ?
C1 C6 1.528(5) . ?
C1 H1A 1.0000 . ?
C2 C3 1.534(6) . ?
C2 H2A 0.9900 . ?
C2 H2B 0.9900 . ?
C3 C4 1.507(7) . ?
C3 H3A 0.9900 . ?
C3 H3B 0.9900 . ?
C4 C5 1.509(7) . ?
C4 H4A 0.9900 . ?
C4 H4B 0.9900 . ?
C5 C6 1.529(6) . ?
C5 H5A 0.9900 . ?
C5 H5B 0.9900 . ?
C6 H6A 0.9900 . ?
C6 H6B 0.9900 . ?
C7 C12 1.518(6) . ?
C7 C8 1.534(5) . ?
C7 H7 1.0000 . ?
C8 C9 1.532(6) . ?
C8 H8A 0.9900 . ?
C8 H8B 0.9900 . ?
C9 C10 1.509(7) . ?
C9 H9A 0.9900 . ?
C9 H9B 0.9900 . ?
C10 C11 1.516(6) . ?
C10 H10A 0.9900 . ?
C10 H10B 0.9900 . ?
C11 C12 1.531(6) . ?
C11 H11A 0.9900 . ?
C11 H11B 0.9900 . ?
C12 H12A 0.9900 . ?
C12 H12B 0.9900 . ?
C13 C18 1.530(5) . ?
C13 C14 1.534(5) . ?
C13 H13 1.0000 . ?
C14 C15 1.532(6) . ?
C14 H14A 0.9900 . ?
C14 H14B 0.9900 . ?
C15 C16 1.501(6) . ?
C15 H15A 0.9900 . ?
C15 H15B 0.9900 . ?
C16 C17 1.526(6) . ?
C16 H16A 0.9900 . ?
C16 H16B 0.9900 . ?
C17 C18 1.521(6) . ?
C17 H17A 0.9900 . ?
C17 H17B 0.9900 . ?
C18 H18A 0.9900 . ?
C18 H18B 0.9900 . ?
C19 C20 1.532(6) . ?
C19 C24 1.533(5) . ?
C19 H19 1.0000 . ?
C20 C21 1.517(6) . ?
C20 H20A 0.9900 . ?
C20 H20B 0.9900 . ?
C21 C22 1.515(7) . ?
C21 H21A 0.9900 . ?
C21 H21B 0.9900 . ?
C22 C23 1.520(7) . ?
C22 H22A 0.9900 . ?
C22 H22B 0.9900 . ?
C23 C24 1.520(6) . ?
C23 H23A 0.9900 . ?
C23 H23B 0.9900 . ?
C24 H24A 0.9900 . ?
C24 H24B 0.9900 . ?
C25 C30 1.521(5) . ?
C25 C26 1.531(5) . ?
C25 H25 1.0000 . ?
C26 C27 1.528(6) . ?
C26 H26A 0.9900 . ?
C26 H26B 0.9900 . ?
C27 C28 1.511(7) . ?
C27 H27A 0.9900 . ?
C27 H27B 0.9900 . ?
C28 C29 1.527(6) . ?
C28 H28A 0.9900 . ?
C28 H28B 0.9900 . ?
C29 C30 1.525(5) . ?
C29 H29A 0.9900 . ?
C29 H29B 0.9900 . ?
C30 H30A 0.9900 . ?
C30 H30B 0.9900 . ?
O2 H2C 0.957 . ?
O2 H2D 1.006 . ?

loop_
_geom_torsion_atom_site_label_1
_geom_torsion_atom_site_label_2
_geom_torsion_atom_site_label_3
_geom_torsion_atom_site_label_4
_geom_torsion
_geom_torsion_site_symmetry_1
_geom_torsion_site_symmetry_2
_geom_torsion_site_symmetry_3
_geom_torsion_site_symmetry_4
_geom_torsion_publ_flag
P3 Pt1 P1 C1 71.56(14) . . . 2_655 ?
P2 Pt1 P1 C1 -72.24(18) . . . 2_655 ?
Pt1 Pt1 P1 C1 -117.21(13) 2_655 . . 2_655 ?
P3 Pt1 P1 C1 -59.58(14) . . . . ?
P2 Pt1 P1 C1 156.62(16) . . . . ?
Pt1 Pt1 P1 C1 111.65(14) 2_655 . . . ?
P3 Pt1 P1 Pt1 -171.23(3) . . . 2_655 ?
P2 Pt1 P1 Pt1 44.97(10) . . . 2_655 ?
P3 Pt1 P2 O1 -3.77(12) . . . . ?
P1 Pt1 P2 O1 140.81(13) . . . . ?
Pt1 Pt1 P2 O1 179.20(12) 2_655 . . . ?
P3 Pt1 P2 C7 120.76(14) . . . . ?
P1 Pt1 P2 C7 -94.66(17) . . . . ?
Pt1 Pt1 P2 C7 -56.27(14) 2_655 . . . ?
P3 Pt1 P2 C13 -125.26(13) . . . . ?
P1 Pt1 P2 C13 19.32(17) . . . . ?
Pt1 Pt1 P2 C13 57.71(13) 2_655 . . . ?
P1 Pt1 P3 C19 120.69(14) . . . . ?
P2 Pt1 P3 C19 -68.41(15) . . . . ?
Pt1 Pt1 P3 C19 105.95(15) 2_655 . . . ?
P1 Pt1 P3 C25 -111.25(15) . . . . ?
P2 Pt1 P3 C25 59.65(15) . . . . ?
Pt1 Pt1 P3 C25 -125.98(15) 2_655 . . . ?
C1 P1 C1 C2 54.6(3) 2_655 . . . ?
Pt1 P1 C1 C2 -82.4(3) 2_655 . . . ?
Pt1 P1 C1 C2 -170.8(2) . . . . ?
C1 P1 C1 C6 178.3(3) 2_655 . . . ?
Pt1 P1 C1 C6 41.3(3) 2_655 . . . ?
Pt1 P1 C1 C6 -47.2(3) . . . . ?
C6 C1 C2 C3 51.7(5) . . . . ?
P1 C1 C2 C3 174.2(3) . . . . ?
C1 C2 C3 C4 -53.8(6) . . . . ?
C2 C3 C4 C5 56.2(6) . . . . ?
C3 C4 C5 C6 -57.3(5) . . . . ?
C2 C1 C6 C5 -53.4(5) . . . . ?
P1 C1 C6 C5 -178.3(3) . . . . ?
C4 C5 C6 C1 56.5(5) . . . . ?
O1 P2 C7 C12 66.2(3) . . . . ?
C13 P2 C7 C12 -178.1(3) . . . . ?
Pt1 P2 C7 C12 -62.5(3) . . . . ?
O1 P2 C7 C8 -57.3(3) . . . . ?
C13 P2 C7 C8 58.5(3) . . . . ?
Pt1 P2 C7 C8 174.1(2) . . . . ?
C12 C7 C8 C9 53.0(4) . . . . ?
P2 C7 C8 C9 176.5(3) . . . . ?
C7 C8 C9 C10 -56.0(5) . . . . ?
C8 C9 C10 C11 56.9(5) . . . . ?
C9 C10 C11 C12 -56.7(5) . . . . ?
C8 C7 C12 C11 -52.8(4) . . . . ?
P2 C7 C12 C11 -178.0(3) . . . . ?
C10 C11 C12 C7 55.7(5) . . . . ?
O1 P2 C13 C18 15.0(3) . . . . ?
C7 P2 C13 C18 -99.4(3) . . . . ?
Pt1 P2 C13 C18 140.2(2) . . . . ?
O1 P2 C13 C14 -109.2(3) . . . . ?
C7 P2 C13 C14 136.4(3) . . . . ?
Pt1 P2 C13 C14 16.1(3) . . . . ?
C18 C13 C14 C15 52.1(4) . . . . ?
P2 C13 C14 C15 176.4(3) . . . . ?
C13 C14 C15 C16 -52.5(5) . . . . ?
C14 C15 C16 C17 54.5(5) . . . . ?
C15 C16 C17 C18 -59.1(5) . . . . ?
C16 C17 C18 C13 59.3(5) . . . . ?
C14 C13 C18 C17 -54.7(4) . . . . ?
P2 C13 C18 C17 178.8(3) . . . . ?
C25 P3 C19 C20 169.5(3) . . . . ?
Pt1 P3 C19 C20 -54.9(3) . . . . ?
C25 P3 C19 C24 44.6(4) . . . . ?
Pt1 P3 C19 C24 -179.8(3) . . . . ?
C24 C19 C20 C21 -55.3(5) . . . . ?
P3 C19 C20 C21 177.4(3) . . . . ?
C19 C20 C21 C22 54.8(5) . . . . ?
C20 C21 C22 C23 -55.3(5) . . . . ?
C21 C22 C23 C24 57.6(5) . . . . ?
C22 C23 C24 C19 -57.6(5) . . . . ?
C20 C19 C24 C23 55.9(5) . . . . ?
P3 C19 C24 C23 179.7(3) . . . . ?
C19 P3 C25 C30 143.7(3) . . . . ?
Pt1 P3 C25 C30 14.5(3) . . . . ?
C19 P3 C25 C26 -91.4(3) . . . . ?
Pt1 P3 C25 C26 139.4(2) . . . . ?
C30 C25 C26 C27 -56.4(4) . . . . ?
P3 C25 C26 C27 177.1(3) . . . . ?
C25 C26 C27 C28 56.6(5) . . . . ?
C26 C27 C28 C29 -55.9(5) . . . . ?
C27 C28 C29 C30 55.2(5) . . . . ?
C26 C25 C30 C29 56.5(4) . . . . ?
P3 C25 C30 C29 -178.0(3) . . . . ?
C28 C29 C30 C25 -55.8(5) . . . . ?
